data_7102238
loop_
_publ_author_name
'Hao, Erhong'
'Fabre, Bruno'
'Fronczek, Frank R'
'Vicente, M Gra\,ca H'

_publ_section_title
;
 Poly[di(2-thiophenyl)carborane]s: conducting polymers with high
 electrochemical and thermal resistance.
;
_journal_issue 42
_journal_name_full 'Chemical communications (Cambridge, England)'
_journal_page_first 4387
_journal_page_last 4389
_journal_paper_doi 10.1039/b710375a
_journal_year 2007
_chemical_compound_source 'local laboratory'
_chemical_formula_moiety 'C10 H16 B10 S2'
_chemical_formula_sum 'C10 H16 B10 S2'
_chemical_formula_weight 308.45
_chemical_name_systematic
;
?
;
_space_group_IT_number 15
_symmetry_cell_setting monoclinic
_symmetry_space_group_name_Hall '-C 2yc'
_symmetry_space_group_name_H-M 'C 1 2/c 1'
_atom_sites_solution_hydrogens geom
_atom_sites_solution_primary direct
_atom_sites_solution_secondary difmap
_audit_creation_method SHELXL-97
_cell_angle_alpha 90
_cell_angle_beta 122.216(7)
_cell_angle_gamma 90
_cell_formula_units_Z 4
_cell_length_a 19.019(4)
_cell_length_b 7.3765(10)
_cell_length_c 13.170(3)
_cell_measurement_reflns_used 2474
_cell_measurement_temperature 90
_cell_measurement_theta_max 32.9
_cell_measurement_theta_min 2.5
_cell_volume 1563.2(5)
_computing_cell_refinement 'Denzo & Scalepack (Otwinowski & Minor, 1997)'
_computing_data_collection 'COLLECT (Nonius, 2000)'
_computing_data_reduction 'Denzo & Scalepack (Otwinowski & Minor, 1997)'
_computing_molecular_graphics 'Ortep-3 for Windows (Farrugia, 1997)'
_computing_publication_material 'SHELXL-97 (Sheldrick, 1997)'
_computing_structure_refinement 'SHELXL-97 (Sheldrick, 1997)'
_computing_structure_solution 'SIR97 (Altomare et al., 1999)'
_diffrn_ambient_temperature 90
_diffrn_measured_fraction_theta_full 0.999
_diffrn_measured_fraction_theta_max 0.983
_diffrn_measurement_device_type 'KappaCCD (with Oxford Cryostream)'
_diffrn_measurement_method ' \w scans with \k offsets'
_diffrn_radiation_monochromator graphite
_diffrn_radiation_source 'fine-focus sealed tube'
_diffrn_radiation_type MoK\a
_diffrn_radiation_wavelength 0.71073
_diffrn_reflns_av_R_equivalents 0.018
_diffrn_reflns_av_sigmaI/netI 0.0287
_diffrn_reflns_limit_h_max 28
_diffrn_reflns_limit_h_min -28
_diffrn_reflns_limit_k_max 10
_diffrn_reflns_limit_k_min -10
_diffrn_reflns_limit_l_max 19
_diffrn_reflns_limit_l_min -20
_diffrn_reflns_number 11174
_diffrn_reflns_theta_full 25.0
_diffrn_reflns_theta_max 32.9
_diffrn_reflns_theta_min 3.0
_diffrn_standards_decay_% <2
_diffrn_standards_number 0
_exptl_absorpt_coefficient_mu 0.321
_exptl_absorpt_correction_T_max 0.969
_exptl_absorpt_correction_T_min 0.910
_exptl_absorpt_correction_type multi-scan
_exptl_absorpt_process_details 'Denzo & Scalepack (Otwinowski & Minor, 1997)'
_exptl_crystal_colour colorless
_exptl_crystal_density_diffrn 1.311
_exptl_crystal_density_method 'not measured'
_exptl_crystal_description 'plate fragment'
_exptl_crystal_F_000 632.2
_exptl_crystal_size_max 0.30
_exptl_crystal_size_mid 0.25
_exptl_crystal_size_min 0.10
_refine_diff_density_max 0.39
_refine_diff_density_min -0.29
_refine_diff_density_rms 0.054
_refine_ls_extinction_method none
_refine_ls_goodness_of_fit_ref 1.026
_refine_ls_hydrogen_treatment constr
_refine_ls_matrix_type full
_refine_ls_number_parameters 113
_refine_ls_number_reflns 2865
_refine_ls_number_restraints 0
_refine_ls_restrained_S_all 1.026
_refine_ls_R_factor_all 0.048
_refine_ls_R_factor_gt 0.038
_refine_ls_shift/su_max 0.000
_refine_ls_shift/su_mean 0.000
_refine_ls_structure_factor_coef Fsqd
_refine_ls_weighting_details 'calc w=1/[\s^2^(Fo^2^)+(0.0497P)^2^+1.1247P] where P=(Fo^2^+2Fc^2^)/3'
_refine_ls_weighting_scheme calc
_refine_ls_wR_factor_gt 0.0973
_refine_ls_wR_factor_ref 0.103
_reflns_number_gt 2439
_reflns_number_total 2865
_reflns_threshold_expression I>2\s(I)
_cod_data_source_file b710375a.txt
_cod_data_source_block Compound1meta
_cod_depositor_comments
;
The following automatic conversions were performed:
'_symmetry_cell_setting' value 'Monoclinic' changed to 'monoclinic'
according to '/home/saulius/struct/CIF-dictionaries/cif_core.dic'
dictionary named 'cif_core.dic' version 2.4.1 from 2010-06-29.

Automatic conversion script
Id: cif_fix_enum 1527 2010-12-29 10:47:43Z saulius 
;
_cod_original_sg_symbol_H-M 'C 2/c '
_cod_database_code 7102238

loop_
_symmetry_equiv_pos_as_xyz
'x, y, z'
'-x, y, -z+1/2'
'x+1/2, y+1/2, z'
'-x+1/2, y+1/2, -z+1/2'
'-x, -y, -z'
'x, -y, z-1/2'
'-x+1/2, -y+1/2, -z'
'x+1/2, -y+1/2, z-1/2'

loop_
_atom_site_label
_atom_site_type_symbol
_atom_site_fract_x
_atom_site_fract_y
_atom_site_fract_z
_atom_site_U_iso_or_equiv
_atom_site_adp_type
_atom_site_occupancy
_atom_site_symmetry_multiplicity
_atom_site_calc_flag
_atom_site_refinement_flags
_atom_site_disorder_assembly
_atom_site_disorder_group
S1A S 0.65179(3) 0.23787(5) 0.24311(4) 0.02053(11) Uani 0.7775(18) 1 d P A 1
C3A C 0.7366(3) 0.4726(7) 0.4055(4) 0.0251(8) Uani 0.7775(18) 1 d P A 1
H3A H 0.7523 0.5745 0.4573 0.030 Uiso 0.7775(18) 1 calc PR A 1
S1B S 0.7491(3) 0.5002(6) 0.4285(4) 0.0219(6) Uani 0.2225(18) 1 d P A 2
C3B C 0.6556(5) 0.2833(10) 0.2570(7) 0.02053(11) Uani 0.2225(18) 1 d P A 2
H3B H 0.6088 0.2295 0.1889 0.025 Uiso 0.2225(18) 1 calc PR A 2
C1 C 0.75451(8) 0.21211(17) 0.32636(12) 0.0280(2) Uani 1 1 d . . .
H1 H 0.7823 0.1142 0.3155 0.034 Uiso 1 1 calc R A 1
C2 C 0.79520(7) 0.34189(17) 0.41072(11) 0.0269(2) Uani 1 1 d . A .
H2 H 0.8537 0.3465 0.4654 0.032 Uiso 1 1 calc R B 1
C4 C 0.65546(6) 0.43322(13) 0.31726(9) 0.01618(17) Uani 1 1 d . . .
C5 C 0.57960(6) 0.53971(13) 0.28404(8) 0.01527(17) Uani 1 1 d . . .
B1 B 0.51464(6) 0.45964(15) 0.32684(9) 0.01550(19) Uani 1 1 d . . .
H1A H 0.5242 0.3304 0.3773 0.019 Uiso 1 1 calc R A .
B2 B 0.57707(7) 0.65225(15) 0.39708(10) 0.0192(2) Uani 1 1 d . . .
H2A H 0.6287 0.6506 0.4939 0.023 Uiso 1 1 calc R . .
B3 B 0.58587(7) 0.77306(15) 0.28684(11) 0.0211(2) Uani 1 1 d . . .
H3 H 0.6434 0.8511 0.3116 0.025 Uiso 1 1 calc R A .
B4 B 0.52888(7) 0.65317(16) 0.14820(10) 0.0197(2) Uani 1 1 d . . .
H4 H 0.5488 0.6527 0.0821 0.024 Uiso 1 1 calc R . .
B5 B 0.51512(7) 0.84821(16) 0.32704(12) 0.0241(2) Uani 1 1 d . . .
H5 H 0.5252 0.9774 0.3777 0.029 Uiso 1 1 calc R . .

loop_
_atom_site_aniso_label
_atom_site_aniso_U_11
_atom_site_aniso_U_22
_atom_site_aniso_U_33
_atom_site_aniso_U_23
_atom_site_aniso_U_13
_atom_site_aniso_U_12
S1A 0.01665(16) 0.0192(2) 0.0238(2) -0.00437(14) 0.00953(14) 0.00098(14)
C3A 0.0211(16) 0.0257(16) 0.0242(18) -0.0046(11) 0.0093(14) -0.0005(10)
S1B 0.0140(10) 0.0281(14) 0.0196(13) -0.0044(9) 0.0064(10) -0.0001(8)
C3B 0.01665(16) 0.0192(2) 0.0238(2) -0.00437(14) 0.00953(14) 0.00098(14)
C1 0.0280(5) 0.0276(5) 0.0339(6) -0.0005(4) 0.0202(5) 0.0030(4)
C2 0.0141(4) 0.0346(6) 0.0261(5) 0.0027(4) 0.0067(4) 0.0008(4)
C4 0.0141(4) 0.0171(4) 0.0167(4) -0.0005(3) 0.0078(3) -0.0010(3)
C5 0.0133(4) 0.0158(4) 0.0146(4) -0.0004(3) 0.0060(3) -0.0012(3)
B1 0.0136(4) 0.0176(4) 0.0143(4) 0.0003(3) 0.0069(3) 0.0008(3)
B2 0.0171(4) 0.0193(5) 0.0174(5) -0.0041(4) 0.0067(4) -0.0001(4)
B3 0.0173(5) 0.0154(5) 0.0240(5) 0.0001(4) 0.0066(4) -0.0018(4)
B4 0.0171(4) 0.0209(5) 0.0179(5) 0.0042(4) 0.0071(4) -0.0022(4)
B5 0.0190(5) 0.0166(5) 0.0283(6) -0.0045(4) 0.0069(4) 0.0009(4)

loop_
_atom_type_symbol
_atom_type_description
_atom_type_scat_dispersion_real
_atom_type_scat_dispersion_imag
_atom_type_scat_source
C C 0.0033 0.0016 'International Tables Vol C Tables 4.2.6.8 and 6.1.1.4'
H H 0.0000 0.0000 'International Tables Vol C Tables 4.2.6.8 and 6.1.1.4'
B B 0.0013 0.0007 'International Tables Vol C Tables 4.2.6.8 and 6.1.1.4'
S S 0.1246 0.1234 'International Tables Vol C Tables 4.2.6.8 and 6.1.1.4'

loop_
_geom_angle_atom_site_label_1
_geom_angle_atom_site_label_2
_geom_angle_atom_site_label_3
_geom_angle
_geom_angle_site_symmetry_1
_geom_angle_site_symmetry_3
C1 S1A C4 92.49(6) . .
C4 C3A C2 112.8(3) . .
C4 C3A H3A 123.6 . .
C2 C3A H3A 123.6 . .
C2 S1B C4 93.96(19) . .
C4 C3B C1 106.7(5) . .
C4 C3B H3B 126.7 . .
C1 C3B H3B 126.7 . .
C2 C1 S1A 114.62(9) . .
C2 C1 C3B 102.1(3) . .
C2 C1 H1 122.7 . .
S1A C1 H1 122.7 . .
C3B C1 H1 135.1 . .
C1 C2 C3A 110.07(16) . .
C1 C2 S1B 122.30(16) . .
C1 C2 H2 125.0 . .
C3A C2 H2 125.0 . .
S1B C2 H2 112.7 . .
C3B C4 C3A 108.2(4) . .
C3B C4 C5 124.0(3) . .
C3A C4 C5 127.6(2) . .
C3B C4 S1B 114.8(4) . .
C5 C4 S1B 121.03(17) . .
C3A C4 S1A 110.0(2) . .
C5 C4 S1A 122.35(7) . .
S1B C4 S1A 116.61(17) . .
C4 C5 B1 118.74(8) . 2_655
C4 C5 B1 118.50(8) . .
B1 C5 B1 63.18(7) 2_655 .
C4 C5 B3 118.37(8) . .
B1 C5 B3 113.17(8) 2_655 .
B1 C5 B3 113.00(8) . .
C4 C5 B2 117.91(8) . .
B1 C5 B2 113.91(7) 2_655 .
B1 C5 B2 61.70(6) . .
B3 C5 B2 62.31(7) . .
C4 C5 B4 118.56(8) . .
B1 C5 B4 61.93(6) 2_655 .
B1 C5 B4 113.87(7) . .
B3 C5 B4 62.17(7) . .
B2 C5 B4 113.73(8) . .
C5 B1 C5 102.25(7) 2_655 .
C5 B1 B2 106.06(8) 2_655 .
C5 B1 B2 59.55(6) . .
C5 B1 B4 59.75(6) 2_655 2_655
C5 B1 B4 105.92(8) . 2_655
B2 B1 B4 60.18(6) . 2_655
C5 B1 B1 58.67(6) 2_655 2_655
C5 B1 B1 58.15(6) . 2_655
B2 B1 B1 108.04(6) . 2_655
B4 B1 B1 108.43(6) 2_655 2_655
C5 B1 H1A 124.5 2_655 .
C5 B1 H1A 124.9 . .
B2 B1 H1A 121.6 . .
B4 B1 H1A 121.4 2_655 .
B1 B1 H1A 121.7 2_655 .
C5 B2 B1 58.75(6) . .
C5 B2 B4 105.14(8) . 2_655
B1 B2 B4 59.97(6) . 2_655
C5 B2 B5 104.97(8) . .
B1 B2 B5 107.92(8) . .
B4 B2 B5 60.16(7) 2_655 .
C5 B2 B3 58.76(6) . .
B1 B2 B3 107.70(8) . .
B4 B2 B3 107.90(8) 2_655 .
B5 B2 B3 59.77(7) . .
C5 B2 H2A 124.4 . .
B1 B2 H2A 121.6 . .
B4 B2 H2A 122.2 2_655 .
B5 B2 H2A 122.3 . .
B3 B2 H2A 121.7 . .
C5 B3 B5 105.25(8) . .
C5 B3 B5 105.15(8) . 2_655
B5 B3 B5 60.39(9) . 2_655
C5 B3 B4 59.05(6) . .
B5 B3 B4 108.44(8) . .
B5 B3 B4 59.90(7) 2_655 .
C5 B3 B2 58.93(6) . .
B5 B3 B2 59.96(7) . .
B5 B3 B2 108.26(9) 2_655 .
B4 B3 B2 108.40(8) . .
C5 B3 H3 124.4 . .
B5 B3 H3 122.0 . .
B5 B3 H3 122.2 2_655 .
B4 B3 H3 121.3 . .
B2 B3 H3 121.4 . .
C5 B4 B1 58.32(6) . 2_655
C5 B4 B2 104.69(7) . 2_655
B1 B4 B2 59.84(6) 2_655 2_655
C5 B4 B5 105.02(8) . 2_655
B1 B4 B5 107.84(8) 2_655 2_655
B2 B4 B5 60.19(7) 2_655 2_655
C5 B4 B3 58.77(6) . .
B1 B4 B3 107.42(8) 2_655 .
B2 B4 B3 107.94(8) 2_655 .
B5 B4 B3 60.00(7) 2_655 .
C5 B4 H4 124.7 . .
B1 B4 H4 121.9 2_655 .
B2 B4 H4 122.3 2_655 .
B5 B4 H4 122.2 2_655 .
B3 B4 H4 121.6 . .
B3 B5 B4 107.89(8) . 2_655
B3 B5 B2 60.27(7) . .
B4 B5 B2 59.64(7) 2_655 .
B3 B5 B3 107.45(9) . 2_655
B4 B5 B3 60.10(7) 2_655 2_655
B2 B5 B3 107.59(8) . 2_655
B3 B5 B5 59.94(8) . 2_655
B4 B5 B5 108.02(7) 2_655 2_655
B2 B5 B5 108.14(7) . 2_655
B3 B5 B5 59.67(8) 2_655 2_655
B3 B5 H5 121.8 . .
B4 B5 H5 121.7 2_655 .
B2 B5 H5 121.8 . .
B3 B5 H5 122.1 2_655 .
B5 B5 H5 121.7 2_655 .

loop_
_geom_bond_atom_site_label_1
_geom_bond_atom_site_label_2
_geom_bond_distance
_geom_bond_site_symmetry_2
S1A C1 1.6645(13) .
S1A C4 1.7212(10) .
C3A C4 1.380(4) .
C3A C2 1.447(6) .
C3A H3A 0.9500 .
S1B C2 1.551(5) .
S1B C4 1.667(4) .
C3B C4 1.362(7) .
C3B C1 1.678(8) .
C3B H3B 0.9500 .
C1 C2 1.3538(17) .
C1 H1 0.9500 .
C2 H2 0.9500 .
C4 C5 1.4890(13) .
C5 B1 1.7038(14) 2_655
C5 B1 1.7133(14) .
C5 B3 1.7245(15) .
C5 B2 1.7276(15) .
C5 B4 1.7296(15) .
B1 C5 1.7039(14) 2_655
B1 B2 1.7644(16) .
B1 B4 1.7668(15) 2_655
B1 B1 1.790(2) 2_655
B1 H1A 1.1200 .
B2 B4 1.7705(17) 2_655
B2 B5 1.7804(16) .
B2 B3 1.7859(18) .
B2 H2A 1.1200 .
B3 B5 1.7769(18) .
B3 B5 1.7818(17) 2_655
B3 B4 1.7835(17) .
B3 H3 1.1200 .
B4 B1 1.7667(15) 2_655
B4 B2 1.7706(16) 2_655
B4 B5 1.7799(18) 2_655
B4 H4 1.1200 .
B5 B4 1.7798(18) 2_655
B5 B3 1.7817(17) 2_655
B5 B5 1.790(3) 2_655
B5 H5 1.1200 .

loop_
_geom_torsion_atom_site_label_1
_geom_torsion_atom_site_label_2
_geom_torsion_atom_site_label_3
_geom_torsion_atom_site_label_4
_geom_torsion
_geom_torsion_site_symmetry_1
_geom_torsion_site_symmetry_4
C4 S1A C1 C2 0.32(10) . .
C4 S1A C1 C3B -10.4(14) . .
C4 C3B C1 C2 -3.8(5) . .
C4 C3B C1 S1A 166.3(18) . .
S1A C1 C2 C3A -0.1(3) . .
C3B C1 C2 C3A 2.2(4) . .
S1A C1 C2 S1B 0.6(3) . .
C3B C1 C2 S1B 3.0(4) . .
C4 C3A C2 C1 -0.2(5) . .
C4 C3A C2 S1B -177(2) . .
C4 S1B C2 C1 -1.2(3) . .
C4 S1B C2 C3A 2.3(18) . .
C1 C3B C4 C3A 3.7(6) . .
C1 C3B C4 C5 179.54(19) . .
C1 C3B C4 S1B 3.4(6) . .
C1 C3B C4 S1A -120(7) . .
C2 C3A C4 C3B -2.6(6) . .
C2 C3A C4 C5 -178.2(2) . .
C2 C3A C4 S1B 175(4) . .
C2 C3A C4 S1A 0.4(5) . .
C2 S1B C4 C3B -1.7(5) . .
C2 S1B C4 C3A -4(3) . .
C2 S1B C4 C5 -178.00(13) . .
C2 S1B C4 S1A 1.4(3) . .
C1 S1A C4 C3B 57(6) . .
C1 S1A C4 C3A -0.4(3) . .
C1 S1A C4 C5 178.26(9) . .
C1 S1A C4 S1B -1.1(2) . .
C3B C4 C5 B1 6.5(5) . 2_655
C3A C4 C5 B1 -178.5(3) . 2_655
S1B C4 C5 B1 -177.6(2) . 2_655
S1A C4 C5 B1 3.05(12) . 2_655
C3B C4 C5 B1 79.8(4) . .
C3A C4 C5 B1 -105.3(3) . .
S1B C4 C5 B1 -104.3(2) . .
S1A C4 C5 B1 76.33(11) . .
C3B C4 C5 B3 -137.2(4) . .
C3A C4 C5 B3 37.7(3) . .
S1B C4 C5 B3 38.7(2) . .
S1A C4 C5 B3 -140.67(8) . .
C3B C4 C5 B2 150.9(4) . .
C3A C4 C5 B2 -34.1(3) . .
S1B C4 C5 B2 -33.2(2) . .
S1A C4 C5 B2 147.49(8) . .
C3B C4 C5 B4 -65.3(5) . .
C3A C4 C5 B4 109.7(3) . .
S1B C4 C5 B4 110.6(2) . .
S1A C4 C5 B4 -68.74(11) . .
C4 C5 B1 C5 -150.21(8) . 2_655
B1 C5 B1 C5 -40.42(9) 2_655 2_655
B3 C5 B1 C5 64.91(8) . 2_655
B2 C5 B1 C5 101.58(7) . 2_655
B4 C5 B1 C5 -3.58(11) . 2_655
C4 C5 B1 B2 108.21(9) . .
B1 C5 B1 B2 -142.00(7) 2_655 .
B3 C5 B1 B2 -36.67(8) . .
B4 C5 B1 B2 -105.16(9) . .
C4 C5 B1 B4 148.09(8) . 2_655
B1 C5 B1 B4 -102.12(8) 2_655 2_655
B3 C5 B1 B4 3.21(10) . 2_655
B2 C5 B1 B4 39.88(7) . 2_655
B4 C5 B1 B4 -65.28(10) . 2_655
C4 C5 B1 B1 -109.79(9) . 2_655
B3 C5 B1 B1 105.33(8) . 2_655
B2 C5 B1 B1 142.00(7) . 2_655
B4 C5 B1 B1 36.84(6) . 2_655
C4 C5 B2 B1 -109.15(9) . .
B1 C5 B2 B1 36.94(7) 2_655 .
B3 C5 B2 B1 141.62(8) . .
B4 C5 B2 B1 105.39(8) . .
C4 C5 B2 B4 -148.75(8) . 2_655
B1 C5 B2 B4 -2.66(10) 2_655 2_655
B1 C5 B2 B4 -39.60(7) . 2_655
B3 C5 B2 B4 102.02(9) . 2_655
B4 C5 B2 B4 65.79(9) . 2_655
C4 C5 B2 B5 148.71(8) . .
B1 C5 B2 B5 -65.20(10) 2_655 .
B1 C5 B2 B5 -102.14(8) . .
B3 C5 B2 B5 39.49(8) . .
B4 C5 B2 B5 3.25(10) . .
C4 C5 B2 B3 109.23(9) . .
B1 C5 B2 B3 -104.68(9) 2_655 .
B1 C5 B2 B3 -141.62(8) . .
B4 C5 B2 B3 -36.23(8) . .
C5 B1 B2 C5 -94.99(7) 2_655 .
B4 B1 B2 C5 -134.71(8) 2_655 .
B1 B1 B2 C5 -33.37(7) 2_655 .
C5 B1 B2 B4 39.72(7) 2_655 2_655
C5 B1 B2 B4 134.71(8) . 2_655
B1 B1 B2 B4 101.34(9) 2_655 2_655
C5 B1 B2 B5 1.99(10) 2_655 .
C5 B1 B2 B5 96.98(9) . .
B4 B1 B2 B5 -37.73(8) 2_655 .
B1 B1 B2 B5 63.61(10) 2_655 .
C5 B1 B2 B3 -61.13(9) 2_655 .
C5 B1 B2 B3 33.86(7) . .
B4 B1 B2 B3 -100.85(9) 2_655 .
B1 B1 B2 B3 0.49(11) 2_655 .
C4 C5 B3 B5 -148.14(9) . .
B1 C5 B3 B5 66.21(10) 2_655 .
B1 C5 B3 B5 -3.21(11) . .
B2 C5 B3 B5 -39.64(8) . .
B4 C5 B3 B5 102.64(9) . .
C4 C5 B3 B5 149.03(9) . 2_655
B1 C5 B3 B5 3.39(11) 2_655 2_655
B1 C5 B3 B5 -66.04(11) . 2_655
B2 C5 B3 B5 -102.47(9) . 2_655
B4 C5 B3 B5 39.81(8) . 2_655
C4 C5 B3 B4 109.22(9) . .
B1 C5 B3 B4 -36.42(8) 2_655 .
B1 C5 B3 B4 -105.85(8) . .
B2 C5 B3 B4 -142.28(8) . .
C4 C5 B3 B2 -108.50(9) . .
B1 C5 B3 B2 105.85(8) 2_655 .
B1 C5 B3 B2 36.43(8) . .
B4 C5 B3 B2 142.28(8) . .
B1 B2 B3 C5 -33.86(7) . .
B4 B2 B3 C5 -97.19(8) 2_655 .
B5 B2 B3 C5 -134.68(8) . .
C5 B2 B3 B5 134.68(8) . .
B1 B2 B3 B5 100.83(8) . .
B4 B2 B3 B5 37.50(8) 2_655 .
C5 B2 B3 B5 97.03(9) . 2_655
B1 B2 B3 B5 63.18(10) . 2_655
B4 B2 B3 B5 -0.15(11) 2_655 2_655
B5 B2 B3 B5 -37.65(8) . 2_655
C5 B2 B3 B4 33.58(7) . .
B1 B2 B3 B4 -0.28(10) . .
B4 B2 B3 B4 -63.61(9) 2_655 .
B5 B2 B3 B4 -101.11(9) . .
C4 C5 B4 B1 109.28(9) . 2_655
B1 C5 B4 B1 -37.33(7) . 2_655
B3 C5 B4 B1 -141.79(8) . 2_655
B2 C5 B4 B1 -105.50(8) . 2_655
C4 C5 B4 B2 148.74(8) . 2_655
B1 C5 B4 B2 39.46(7) 2_655 2_655
B1 C5 B4 B2 2.13(11) . 2_655
B3 C5 B4 B2 -102.33(9) . 2_655
B2 C5 B4 B2 -66.04(9) . 2_655
C4 C5 B4 B5 -148.76(8) . 2_655
B1 C5 B4 B5 101.96(8) 2_655 2_655
B1 C5 B4 B5 64.63(10) . 2_655
B3 C5 B4 B5 -39.83(8) . 2_655
B2 C5 B4 B5 -3.54(10) . 2_655
C4 C5 B4 B3 -108.93(9) . .
B1 C5 B4 B3 141.79(8) 2_655 .
B1 C5 B4 B3 104.46(9) . .
B2 C5 B4 B3 36.29(8) . .
B5 B3 B4 C5 -97.09(9) . .
B5 B3 B4 C5 -134.41(8) 2_655 .
B2 B3 B4 C5 -33.53(7) . .
C5 B3 B4 B1 33.49(7) . 2_655
B5 B3 B4 B1 -63.61(10) . 2_655
B5 B3 B4 B1 -100.93(9) 2_655 2_655
B2 B3 B4 B1 -0.04(10) . 2_655
C5 B3 B4 B2 96.62(8) . 2_655
B5 B3 B4 B2 -0.47(11) . 2_655
B5 B3 B4 B2 -37.79(8) 2_655 2_655
B2 B3 B4 B2 63.10(9) . 2_655
C5 B3 B4 B5 134.41(8) . 2_655
B5 B3 B4 B5 37.32(8) . 2_655
B2 B3 B4 B5 100.89(9) . 2_655
C5 B3 B5 B4 1.88(11) . 2_655
B5 B3 B5 B4 100.89(9) 2_655 2_655
B4 B3 B5 B4 63.78(11) . 2_655
B2 B3 B5 B4 -37.26(8) . 2_655
C5 B3 B5 B2 39.14(7) . .
B5 B3 B5 B2 138.15(7) 2_655 .
B4 B3 B5 B2 101.05(8) . .
C5 B3 B5 B3 -61.53(9) . 2_655
B5 B3 B5 B3 37.48(10) 2_655 2_655
B4 B3 B5 B3 0.37(12) . 2_655
B2 B3 B5 B3 -100.67(8) . 2_655
C5 B3 B5 B5 -99.01(8) . 2_655
B4 B3 B5 B5 -37.10(6) . 2_655
B2 B3 B5 B5 -138.15(7) . 2_655
C5 B2 B5 B3 -39.00(7) . .
B1 B2 B5 B3 -100.45(8) . .
B4 B2 B5 B3 -138.10(8) 2_655 .
C5 B2 B5 B4 99.11(8) . 2_655
B1 B2 B5 B4 37.65(7) . 2_655
B3 B2 B5 B4 138.10(8) . 2_655
C5 B2 B5 B3 61.44(10) . 2_655
B1 B2 B5 B3 -0.01(11) . 2_655
B4 B2 B5 B3 -37.66(8) 2_655 2_655
B3 B2 B5 B3 100.44(9) . 2_655
C5 B2 B5 B5 -1.58(12) . 2_655
B1 B2 B5 B5 -63.04(11) . 2_655
B4 B2 B5 B5 -100.69(10) 2_655 2_655
B3 B2 B5 B5 37.42(9) . 2_655
